data_4001119
loop_
_publ_author_name
'Suescun, Leopoldo'
'Dabrowski, Bogdan'
'Mais, James'
'Remsen, Steven'
'Richardson, James W.'
'Maxey, Evan R.'
'Jorgensen, James D.'

_publ_section_title
;
 Oxygen Ordered Phases in LaxSr1&#x2212;xMnOy(0 &#x2264;x&#x2264; 0.2, 2.5
 &#x2264; y &#x2264; 3): An In situ Neutron Powder Diffraction Study
;
_journal_issue 4
_journal_name_full 'Chemistry of Materials'
_journal_page_first 1636
_journal_paper_doi 10.1021/cm703139c
_journal_volume 20
_journal_year 2008
_chemical_formula_structural ' Sr 4.5 La 0.5 Mn 5 O 13'
_chemical_formula_sum 'La0.5 Mn5 O13 Sr4.5'
_chemical_formula_weight 946.42
_space_group_IT_number 83
_symmetry_cell_setting tetragonal
_symmetry_space_group_name_Hall '-P 4'
_symmetry_space_group_name_H-M 'P 4/m'
_cell_angle_alpha 90.0
_cell_angle_beta 90.0
_cell_angle_gamma 90.0
_cell_formula_units_Z 1
_cell_length_a 8.6810(18)
_cell_length_b 8.681
_cell_length_c 3.8585(8)
_cell_measurement_temperature 773(5)
_cell_volume 290.78(9)
_pd_phase_name '(La0.1Sr0.9)5Mn5O13, oT, Sr5Mn5O13 type'
_cod_data_source_file cm703139c-file003.cif
_cod_data_source_block (L1S9)5M5O13-500_phase_1
_cod_depositor_comments
;
The following automatic conversions were performed:

'_geom_bond_publ_flag' value 'N' changed to 'n' according to
/home/saulius/struct/CIF-dictionaries/cif_core.dic dictionary named
'cif_core.dic' version 2.4.1 from 2010-06-29 (206
times).

'_geom_angle_publ_flag' value 'N' changed to 'n' according
to /home/saulius/struct/CIF-dictionaries/cif_core.dic dictionary
named 'cif_core.dic' version 2.4.1 from 2010-06-29 (1113 times).

Automatic conversion script
Id: cif_fix_values 1715 2011-07-08 13:25:40Z adriana 
;
_cod_original_cell_volume 290.78(18)
_cod_original_sg_symbol_Hall '- P 4'
_cod_original_formula_sum 'La0.50 Mn5 O13 Sr4.50'
_cod_database_code 4001119

loop_
_symmetry_equiv_pos_site_id
_symmetry_equiv_pos_as_xyz
1 +x,+y,+z
2 -y,+x,+z
3 -x,-y,+z
4 +y,-x,+z
-1 -x,-y,-z
-2 +y,-x,-z
-3 +x,+y,-z
-4 -y,+x,-z

loop_
_atom_site_aniso_label
_atom_site_aniso_U_11
_atom_site_aniso_U_12
_atom_site_aniso_U_13
_atom_site_aniso_U_22
_atom_site_aniso_U_23
_atom_site_aniso_U_33
O3 0.0266(35) -0.0276(29) 0.0 0.0347(34) 0.0 0.0127(25)
O4 0.0018(34) 0.0015(32) 0.0 0.070(5) 0.0 0.0247(32)
O2 0.046(4) -0.0198(29) 0.0 0.0526(33) 0.0 0.0060(19)
O1 0.032(4) 0.0 0.0 0.032(4) 0.0 0.006(5)

loop_
_atom_site_type_symbol
_atom_site_label
_atom_site_fract_x
_atom_site_fract_y
_atom_site_fract_z
_atom_site_occupancy
_atom_site_thermal_displace_type
_atom_site_U_iso_or_equiv
_atom_site_symmetry_multiplicity
La La1 0.5 0.5 0.5 0.1 Uiso 0.0400(24) 1
Sr Sr1 0.5 0.5 0.5 0.9 Uiso 0.0400(24) 1
La La2 0.1099(6) 0.7140(5) 0.5 0.1 Uiso 0.0144(7) 4
Sr Sr2 0.1099(6) 0.7140(5) 0.5 0.9 Uiso 0.0144(7) 4
Mn Mn1 0.0 0.0 0.0 1.0 Uiso 0.0106(5) 1
Mn Mn2 0.2005(6) 0.4093(6) 0.0 1.0 Uiso 0.0106(5) 4
O O3 0.0849(7) 0.2061(7) 0.0 1.0 Uani 0.02466 4
O O4 0.3974(7) 0.2956(8) 0.0 1.0 Uani 0.03202 4
O O2 0.1851(8) 0.4067(8) 0.5 1.0 Uani 0.03497 4
O O1 0.0 0.0 0.5 1.0 Uani 0.02351 1

loop_
_atom_type_symbol
_atom_type_number_in_cell
La 0.5
Sr 4.5
Mn 5.0
O 13.0

loop_
_geom_angle_atom_site_label_1
_geom_angle_atom_site_label_2
_geom_angle_atom_site_label_3
_geom_angle
_geom_angle_site_symmetry_1
_geom_angle_site_symmetry_3
_geom_angle_publ_flag
Sr1 La1 Sr1 180.0 1_554 1_556 n
Sr1 La1 Sr2 90.0 1_554 1_555 n
Sr1 La1 Sr2 90.0 1_554 2_655 n
Sr1 La1 Sr2 90.0 1_554 3_665 n
Sr1 La1 Sr2 90.0 1_554 4_565 n
Sr1 La1 O4 45.82(12) 1_554 1_555 n
Sr1 La1 O4 134.18(12) 1_554 1_556 n
Sr1 La1 O4 45.82(12) 1_554 2_655 n
Sr1 La1 O4 134.18(12) 1_554 2_656 n
Sr1 La1 O4 45.82(12) 1_554 3_665 n
Sr1 La1 O4 134.18(12) 1_554 3_666 n
Sr1 La1 O4 45.82(12) 1_554 4_565 n
Sr1 La1 O4 134.18(12) 1_554 4_566 n
Sr1 La1 Sr2 90.0 1_556 1_555 n
Sr1 La1 Sr2 90.0 1_556 2_655 n
Sr1 La1 Sr2 90.0 1_556 3_665 n
Sr1 La1 Sr2 90.0 1_556 4_565 n
Sr1 La1 O4 134.18(12) 1_556 1_555 n
Sr1 La1 O4 45.82(12) 1_556 1_556 n
Sr1 La1 O4 134.18(12) 1_556 2_655 n
Sr1 La1 O4 45.82(12) 1_556 2_656 n
Sr1 La1 O4 134.18(12) 1_556 3_665 n
Sr1 La1 O4 45.82(12) 1_556 3_666 n
Sr1 La1 O4 134.18(12) 1_556 4_565 n
Sr1 La1 O4 45.82(12) 1_556 4_566 n
Sr2 La1 Sr2 90.0 1_555 2_655 n
Sr2 La1 Sr2 180.0 1_555 3_665 n
Sr2 La1 Sr2 90.0 1_555 4_565 n
Sr2 La1 O4 91.50(13) 1_555 1_555 n
Sr2 La1 O4 91.50(13) 1_555 1_556 n
Sr2 La1 O4 135.78(12) 1_555 2_655 n
Sr2 La1 O4 135.78(12) 1_555 2_656 n
Sr2 La1 O4 88.50(13) 1_555 3_665 n
Sr2 La1 O4 88.50(13) 1_555 3_666 n
Sr2 La1 O4 44.22(12) 1_555 4_565 n
Sr2 La1 O4 44.22(12) 1_555 4_566 n
Sr2 La1 Sr2 90.0 2_655 3_665 n
Sr2 La1 Sr2 180.0 2_655 4_565 n
Sr2 La1 O4 44.22(12) 2_655 1_555 n
Sr2 La1 O4 44.22(12) 2_655 1_556 n
Sr2 La1 O4 91.50(13) 2_655 2_655 n
Sr2 La1 O4 91.50(13) 2_655 2_656 n
Sr2 La1 O4 135.78(12) 2_655 3_665 n
Sr2 La1 O4 135.78(12) 2_655 3_666 n
Sr2 La1 O4 88.50(13) 2_655 4_565 n
Sr2 La1 O4 88.50(13) 2_655 4_566 n
Sr2 La1 Sr2 90.0 3_665 4_565 n
Sr2 La1 O4 88.50(13) 3_665 1_555 n
Sr2 La1 O4 88.50(13) 3_665 1_556 n
Sr2 La1 O4 44.22(12) 3_665 2_655 n
Sr2 La1 O4 44.22(12) 3_665 2_656 n
Sr2 La1 O4 91.50(13) 3_665 3_665 n
Sr2 La1 O4 91.50(13) 3_665 3_666 n
Sr2 La1 O4 135.78(12) 3_665 4_565 n
Sr2 La1 O4 135.78(12) 3_665 4_566 n
Sr2 La1 O4 135.78(12) 4_565 1_555 n
Sr2 La1 O4 135.78(12) 4_565 1_556 n
Sr2 La1 O4 88.50(13) 4_565 2_655 n
Sr2 La1 O4 88.50(13) 4_565 2_656 n
Sr2 La1 O4 44.22(12) 4_565 3_665 n
Sr2 La1 O4 44.22(12) 4_565 3_666 n
Sr2 La1 O4 91.50(13) 4_565 4_565 n
Sr2 La1 O4 91.50(13) 4_565 4_566 n
O4 La1 O4 88.35(24) 1_555 1_556 n
O4 La1 O4 60.95(14) 1_555 2_655 n
O4 La1 O4 119.05(14) 1_555 2_656 n
O4 La1 O4 91.65(24) 1_555 3_665 n
O4 La1 O4 179.9657 1_555 3_666 n
O4 La1 O4 60.95(14) 1_555 4_565 n
O4 La1 O4 119.05(14) 1_555 4_566 n
O4 La1 O4 119.05(14) 1_556 2_655 n
O4 La1 O4 60.95(14) 1_556 2_656 n
O4 La1 O4 179.9604 1_556 3_665 n
O4 La1 O4 91.65(24) 1_556 3_666 n
O4 La1 O4 119.05(14) 1_556 4_565 n
O4 La1 O4 60.95(14) 1_556 4_566 n
O4 La1 O4 88.35(24) 2_655 2_656 n
O4 La1 O4 60.95(14) 2_655 3_665 n
O4 La1 O4 119.05(14) 2_655 3_666 n
O4 La1 O4 91.65(24) 2_655 4_565 n
O4 La1 O4 179.9604 2_655 4_566 n
O4 La1 O4 119.05(14) 2_656 3_665 n
O4 La1 O4 60.95(14) 2_656 3_666 n
O4 La1 O4 179.9657 2_656 4_565 n
O4 La1 O4 91.65(24) 2_656 4_566 n
O4 La1 O4 88.35(24) 3_665 3_666 n
O4 La1 O4 60.95(14) 3_665 4_565 n
O4 La1 O4 119.05(14) 3_665 4_566 n
O4 La1 O4 119.05(14) 3_666 4_565 n
O4 La1 O4 60.95(14) 3_666 4_566 n
O4 La1 O4 88.35(24) 4_565 4_566 n
La1 Sr1 La1 180.0 1_554 1_556 n
La1 Sr1 Sr1 0.0 1_554 1_554 n
La1 Sr1 Sr1 180.0 1_554 1_556 n
La1 Sr1 La2 90.0 1_554 1_555 n
La1 Sr1 La2 90.0 1_554 2_655 n
La1 Sr1 La2 90.0 1_554 3_665 n
La1 Sr1 La2 90.0 1_554 4_565 n
La1 Sr1 Sr2 90.0 1_554 1_555 n
La1 Sr1 Sr2 90.0 1_554 2_655 n
La1 Sr1 Sr2 90.0 1_554 3_665 n
La1 Sr1 Sr2 90.0 1_554 4_565 n
La1 Sr1 Mn2 54.61(6) 1_554 1_555 n
La1 Sr1 Mn2 125.39(6) 1_554 1_556 n
La1 Sr1 Mn2 54.61(6) 1_554 2_655 n
La1 Sr1 Mn2 125.39(6) 1_554 2_656 n
La1 Sr1 Mn2 54.61(6) 1_554 3_665 n
La1 Sr1 Mn2 125.39(6) 1_554 3_666 n
La1 Sr1 Mn2 54.61(6) 1_554 4_565 n
La1 Sr1 Mn2 125.39(6) 1_554 4_566 n
La1 Sr1 O4 45.82(12) 1_554 1_555 n
La1 Sr1 O4 134.18(12) 1_554 1_556 n
La1 Sr1 O4 45.82(12) 1_554 2_655 n
La1 Sr1 O4 134.18(12) 1_554 2_656 n
La1 Sr1 O4 45.82(12) 1_554 3_665 n
La1 Sr1 Sr1 180.0 1_556 1_554 n
La1 Sr1 Sr1 0.0 1_556 1_556 n
La1 Sr1 La2 90.0 1_556 1_555 n
La1 Sr1 La2 90.0 1_556 2_655 n
La1 Sr1 La2 90.0 1_556 3_665 n
La1 Sr1 La2 90.0 1_556 4_565 n
La1 Sr1 Sr2 90.0 1_556 1_555 n
La1 Sr1 Sr2 90.0 1_556 2_655 n
La1 Sr1 Sr2 90.0 1_556 3_665 n
La1 Sr1 Sr2 90.0 1_556 4_565 n
La1 Sr1 Mn2 125.39(6) 1_556 1_555 n
La1 Sr1 Mn2 54.61(6) 1_556 1_556 n
La1 Sr1 Mn2 125.39(6) 1_556 2_655 n
La1 Sr1 Mn2 54.61(6) 1_556 2_656 n
La1 Sr1 Mn2 125.39(6) 1_556 3_665 n
La1 Sr1 Mn2 54.61(6) 1_556 3_666 n
La1 Sr1 Mn2 125.39(6) 1_556 4_565 n
La1 Sr1 Mn2 54.61(6) 1_556 4_566 n
La1 Sr1 O4 134.18(12) 1_556 1_555 n
La1 Sr1 O4 45.82(12) 1_556 1_556 n
La1 Sr1 O4 134.18(12) 1_556 2_655 n
La1 Sr1 O4 45.82(12) 1_556 2_656 n
La1 Sr1 O4 134.18(12) 1_556 3_665 n
Sr1 Sr1 Sr1 180.0 1_554 1_556 n
Sr1 Sr1 La2 90.0 1_554 1_555 n
Sr1 Sr1 La2 90.0 1_554 2_655 n
Sr1 Sr1 La2 90.0 1_554 3_665 n
Sr1 Sr1 La2 90.0 1_554 4_565 n
Sr1 Sr1 Sr2 90.0 1_554 1_555 n
Sr1 Sr1 Sr2 90.0 1_554 2_655 n
Sr1 Sr1 Sr2 90.0 1_554 3_665 n
Sr1 Sr1 Sr2 90.0 1_554 4_565 n
Sr1 Sr1 Mn2 54.61(6) 1_554 1_555 n
Sr1 Sr1 Mn2 125.39(6) 1_554 1_556 n
Sr1 Sr1 Mn2 54.61(6) 1_554 2_655 n
Sr1 Sr1 Mn2 125.39(6) 1_554 2_656 n
Sr1 Sr1 Mn2 54.61(6) 1_554 3_665 n
Sr1 Sr1 Mn2 125.39(6) 1_554 3_666 n
Sr1 Sr1 Mn2 54.61(6) 1_554 4_565 n
Sr1 Sr1 Mn2 125.39(6) 1_554 4_566 n
Sr1 Sr1 O4 45.82(12) 1_554 1_555 n
Sr1 Sr1 O4 134.18(12) 1_554 1_556 n
Sr1 Sr1 O4 45.82(12) 1_554 2_655 n
Sr1 Sr1 O4 134.18(12) 1_554 2_656 n
Sr1 Sr1 O4 45.82(12) 1_554 3_665 n
Sr1 Sr1 La2 90.0 1_556 1_555 n
Sr1 Sr1 La2 90.0 1_556 2_655 n
Sr1 Sr1 La2 90.0 1_556 3_665 n
Sr1 Sr1 La2 90.0 1_556 4_565 n
Sr1 Sr1 Sr2 90.0 1_556 1_555 n
Sr1 Sr1 Sr2 90.0 1_556 2_655 n
Sr1 Sr1 Sr2 90.0 1_556 3_665 n
Sr1 Sr1 Sr2 90.0 1_556 4_565 n
Sr1 Sr1 Mn2 125.39(6) 1_556 1_555 n
Sr1 Sr1 Mn2 54.61(6) 1_556 1_556 n
Sr1 Sr1 Mn2 125.39(6) 1_556 2_655 n
Sr1 Sr1 Mn2 54.61(6) 1_556 2_656 n
Sr1 Sr1 Mn2 125.39(6) 1_556 3_665 n
Sr1 Sr1 Mn2 54.61(6) 1_556 3_666 n
Sr1 Sr1 Mn2 125.39(6) 1_556 4_565 n
Sr1 Sr1 Mn2 54.61(6) 1_556 4_566 n
Sr1 Sr1 O4 134.18(12) 1_556 1_555 n
Sr1 Sr1 O4 45.82(12) 1_556 1_556 n
Sr1 Sr1 O4 134.18(12) 1_556 2_655 n
Sr1 Sr1 O4 45.82(12) 1_556 2_656 n
Sr1 Sr1 O4 134.18(12) 1_556 3_665 n
La2 Sr1 La2 90.0 1_555 2_655 n
La2 Sr1 La2 180.0 1_555 3_665 n
La2 Sr1 La2 90.0 1_555 4_565 n
La2 Sr1 Sr2 0.0 1_555 1_555 n
La2 Sr1 Sr2 90.0 1_555 2_655 n
La2 Sr1 Sr2 180.0 1_555 3_665 n
La2 Sr1 Sr2 90.0 1_555 4_565 n
La2 Sr1 Mn2 55.22(9) 1_555 1_555 n
La2 Sr1 Mn2 55.22(9) 1_555 1_556 n
La2 Sr1 Mn2 125.62(10) 1_555 2_655 n
La2 Sr1 Mn2 125.62(10) 1_555 2_656 n
La2 Sr1 Mn2 124.78(9) 1_555 3_665 n
La2 Sr1 Mn2 124.78(9) 1_555 3_666 n
La2 Sr1 Mn2 54.38(10) 1_555 4_565 n
La2 Sr1 Mn2 54.38(10) 1_555 4_566 n
La2 Sr1 O4 91.50(13) 1_555 1_555 n
La2 Sr1 O4 91.50(13) 1_555 1_556 n
La2 Sr1 O4 135.78(12) 1_555 2_655 n
La2 Sr1 O4 135.78(12) 1_555 2_656 n
La2 Sr1 O4 88.50(13) 1_555 3_665 n
La2 Sr1 La2 90.0 2_655 3_665 n
La2 Sr1 La2 180.0 2_655 4_565 n
La2 Sr1 Sr2 90.0 2_655 1_555 n
La2 Sr1 Sr2 0.0 2_655 2_655 n
La2 Sr1 Sr2 90.0 2_655 3_665 n
La2 Sr1 Sr2 180.0 2_655 4_565 n
La2 Sr1 Mn2 54.38(10) 2_655 1_555 n
La2 Sr1 Mn2 54.38(10) 2_655 1_556 n
La2 Sr1 Mn2 55.22(9) 2_655 2_655 n
La2 Sr1 Mn2 55.22(9) 2_655 2_656 n
La2 Sr1 Mn2 125.62(10) 2_655 3_665 n
La2 Sr1 Mn2 125.62(10) 2_655 3_666 n
La2 Sr1 Mn2 124.78(9) 2_655 4_565 n
La2 Sr1 Mn2 124.78(9) 2_655 4_566 n
La2 Sr1 O4 44.22(12) 2_655 1_555 n
La2 Sr1 O4 44.22(12) 2_655 1_556 n
La2 Sr1 O4 91.50(13) 2_655 2_655 n
La2 Sr1 O4 91.50(13) 2_655 2_656 n
La2 Sr1 O4 135.78(12) 2_655 3_665 n
La2 Sr1 La2 90.0 3_665 4_565 n
La2 Sr1 Sr2 180.0 3_665 1_555 n
La2 Sr1 Sr2 90.0 3_665 2_655 n
La2 Sr1 Sr2 0.0 3_665 3_665 n
La2 Sr1 Sr2 90.0 3_665 4_565 n
La2 Sr1 Mn2 124.78(9) 3_665 1_555 n
La2 Sr1 Mn2 124.78(9) 3_665 1_556 n
La2 Sr1 Mn2 54.38(10) 3_665 2_655 n
La2 Sr1 Mn2 54.38(10) 3_665 2_656 n
La2 Sr1 Mn2 55.22(9) 3_665 3_665 n
La2 Sr1 Mn2 55.22(9) 3_665 3_666 n
La2 Sr1 Mn2 125.62(10) 3_665 4_565 n
La2 Sr1 Mn2 125.62(10) 3_665 4_566 n
La2 Sr1 O4 88.50(13) 3_665 1_555 n
La2 Sr1 O4 88.50(13) 3_665 1_556 n
La2 Sr1 O4 44.22(12) 3_665 2_655 n
La2 Sr1 O4 44.22(12) 3_665 2_656 n
La2 Sr1 O4 91.50(13) 3_665 3_665 n
La2 Sr1 Sr2 90.0 4_565 1_555 n
La2 Sr1 Sr2 180.0 4_565 2_655 n
La2 Sr1 Sr2 90.0 4_565 3_665 n
La2 Sr1 Sr2 0.0 4_565 4_565 n
La2 Sr1 Mn2 125.62(10) 4_565 1_555 n
La2 Sr1 Mn2 125.62(10) 4_565 1_556 n
La2 Sr1 Mn2 124.78(9) 4_565 2_655 n
La2 Sr1 Mn2 124.78(9) 4_565 2_656 n
La2 Sr1 Mn2 54.38(10) 4_565 3_665 n
La2 Sr1 Mn2 54.38(10) 4_565 3_666 n
La2 Sr1 Mn2 55.22(9) 4_565 4_565 n
La2 Sr1 Mn2 55.22(9) 4_565 4_566 n
La2 Sr1 O4 135.78(12) 4_565 1_555 n
La2 Sr1 O4 135.78(12) 4_565 1_556 n
La2 Sr1 O4 88.50(13) 4_565 2_655 n
La2 Sr1 O4 88.50(13) 4_565 2_656 n
La2 Sr1 O4 44.22(12) 4_565 3_665 n
Sr2 Sr1 Sr2 90.0 1_555 2_655 n
Sr2 Sr1 Sr2 180.0 1_555 3_665 n
Sr2 Sr1 Sr2 90.0 1_555 4_565 n
Sr2 Sr1 Mn2 55.22(9) 1_555 1_555 n
Sr2 Sr1 Mn2 55.22(9) 1_555 1_556 n
Sr2 Sr1 Mn2 125.62(10) 1_555 2_655 n
Sr2 Sr1 Mn2 125.62(10) 1_555 2_656 n
Sr2 Sr1 Mn2 124.78(9) 1_555 3_665 n
Sr2 Sr1 Mn2 124.78(9) 1_555 3_666 n
Sr2 Sr1 Mn2 54.38(10) 1_555 4_565 n
Sr2 Sr1 Mn2 54.38(10) 1_555 4_566 n
Sr2 Sr1 O4 91.50(13) 1_555 1_555 n
Sr2 Sr1 O4 91.50(13) 1_555 1_556 n
Sr2 Sr1 O4 135.78(12) 1_555 2_655 n
Sr2 Sr1 O4 135.78(12) 1_555 2_656 n
Sr2 Sr1 O4 88.50(13) 1_555 3_665 n
Sr2 Sr1 Sr2 90.0 2_655 3_665 n
Sr2 Sr1 Sr2 180.0 2_655 4_565 n
Sr2 Sr1 Mn2 54.38(10) 2_655 1_555 n
Sr2 Sr1 Mn2 54.38(10) 2_655 1_556 n
Sr2 Sr1 Mn2 55.22(9) 2_655 2_655 n
Sr2 Sr1 Mn2 55.22(9) 2_655 2_656 n
Sr2 Sr1 Mn2 125.62(10) 2_655 3_665 n
Sr2 Sr1 Mn2 125.62(10) 2_655 3_666 n
Sr2 Sr1 Mn2 124.78(9) 2_655 4_565 n
Sr2 Sr1 Mn2 124.78(9) 2_655 4_566 n
Sr2 Sr1 O4 44.22(12) 2_655 1_555 n
Sr2 Sr1 O4 44.22(12) 2_655 1_556 n
Sr2 Sr1 O4 91.50(13) 2_655 2_655 n
Sr2 Sr1 O4 91.50(13) 2_655 2_656 n
Sr2 Sr1 O4 135.78(12) 2_655 3_665 n
Sr2 Sr1 Sr2 90.0 3_665 4_565 n
Sr2 Sr1 Mn2 124.78(9) 3_665 1_555 n
Sr2 Sr1 Mn2 124.78(9) 3_665 1_556 n
Sr2 Sr1 Mn2 54.38(10) 3_665 2_655 n
Sr2 Sr1 Mn2 54.38(10) 3_665 2_656 n
Sr2 Sr1 Mn2 55.22(9) 3_665 3_665 n
Sr2 Sr1 Mn2 55.22(9) 3_665 3_666 n
Sr2 Sr1 Mn2 125.62(10) 3_665 4_565 n
Sr2 Sr1 Mn2 125.62(10) 3_665 4_566 n
Sr2 Sr1 O4 88.50(13) 3_665 1_555 n
Sr2 Sr1 O4 88.50(13) 3_665 1_556 n
Sr2 Sr1 O4 44.22(12) 3_665 2_655 n
Sr2 Sr1 O4 44.22(12) 3_665 2_656 n
Sr2 Sr1 O4 91.50(13) 3_665 3_665 n
Sr2 Sr1 Mn2 125.62(10) 4_565 1_555 n
Sr2 Sr1 Mn2 125.62(10) 4_565 1_556 n
Sr2 Sr1 Mn2 124.78(9) 4_565 2_655 n
Sr2 Sr1 Mn2 124.78(9) 4_565 2_656 n
Sr2 Sr1 Mn2 54.38(10) 4_565 3_665 n
Sr2 Sr1 Mn2 54.38(10) 4_565 3_666 n
Sr2 Sr1 Mn2 55.22(9) 4_565 4_565 n
Sr2 Sr1 Mn2 55.22(9) 4_565 4_566 n
Sr2 Sr1 O4 135.78(12) 4_565 1_555 n
Sr2 Sr1 O4 135.78(12) 4_565 1_556 n
Sr2 Sr1 O4 88.50(13) 4_565 2_655 n
Sr2 Sr1 O4 88.50(13) 4_565 2_656 n
Sr2 Sr1 O4 44.22(12) 4_565 3_665 n
Mn2 Sr1 Mn2 70.77(12) 1_555 1_556 n
Mn2 Sr1 Mn2 70.41(6) 1_555 2_655 n
Mn2 Sr1 Mn2 109.59(6) 1_555 2_656 n
Mn2 Sr1 Mn2 109.23(12) 1_555 3_665 n
Mn2 Sr1 Mn2 180.0 1_555 3_666 n
Mn2 Sr1 Mn2 70.41(6) 1_555 4_565 n
Mn2 Sr1 Mn2 109.59(6) 1_555 4_566 n
Mn2 Sr1 O4 36.29(12) 1_555 1_555 n
Mn2 Sr1 O4 90.06(16) 1_555 1_556 n
Mn2 Sr1 O4 91.18(10) 1_555 2_655 n
Mn2 Sr1 O4 145.86(14) 1_555 2_656 n
Mn2 Sr1 O4 89.94(16) 1_555 3_665 n
Mn2 Sr1 Mn2 109.59(6) 1_556 2_655 n
Mn2 Sr1 Mn2 70.41(6) 1_556 2_656 n
Mn2 Sr1 Mn2 180.0 1_556 3_665 n
Mn2 Sr1 Mn2 109.23(12) 1_556 3_666 n
Mn2 Sr1 Mn2 109.59(6) 1_556 4_565 n
Mn2 Sr1 Mn2 70.41(6) 1_556 4_566 n
Mn2 Sr1 O4 90.06(16) 1_556 1_555 n
Mn2 Sr1 O4 36.29(12) 1_556 1_556 n
Mn2 Sr1 O4 145.86(14) 1_556 2_655 n
Mn2 Sr1 O4 91.18(10) 1_556 2_656 n
Mn2 Sr1 O4 143.71(12) 1_556 3_665 n
Mn2 Sr1 Mn2 70.77(12) 2_655 2_656 n
Mn2 Sr1 Mn2 70.41(6) 2_655 3_665 n
Mn2 Sr1 Mn2 109.59(6) 2_655 3_666 n
Mn2 Sr1 Mn2 109.23(12) 2_655 4_565 n
Mn2 Sr1 Mn2 180.0 2_655 4_566 n
Mn2 Sr1 O4 34.14(14) 2_655 1_555 n
Mn2 Sr1 O4 88.82(10) 2_655 1_556 n
Mn2 Sr1 O4 36.29(12) 2_655 2_655 n
Mn2 Sr1 O4 90.06(16) 2_655 2_656 n
Mn2 Sr1 O4 91.18(10) 2_655 3_665 n
Mn2 Sr1 Mn2 109.59(6) 2_656 3_665 n
Mn2 Sr1 Mn2 70.41(6) 2_656 3_666 n
Mn2 Sr1 Mn2 180.0 2_656 4_565 n
Mn2 Sr1 Mn2 109.23(12) 2_656 4_566 n
Mn2 Sr1 O4 88.82(10) 2_656 1_555 n
Mn2 Sr1 O4 34.14(14) 2_656 1_556 n
Mn2 Sr1 O4 90.06(16) 2_656 2_655 n
Mn2 Sr1 O4 36.29(12) 2_656 2_656 n
Mn2 Sr1 O4 145.86(14) 2_656 3_665 n
Mn2 Sr1 Mn2 70.77(12) 3_665 3_666 n
Mn2 Sr1 Mn2 70.41(6) 3_665 4_565 n
Mn2 Sr1 Mn2 109.59(6) 3_665 4_566 n
Mn2 Sr1 O4 89.94(16) 3_665 1_555 n
Mn2 Sr1 O4 143.71(12) 3_665 1_556 n
Mn2 Sr1 O4 34.14(14) 3_665 2_655 n
Mn2 Sr1 O4 88.82(10) 3_665 2_656 n
Mn2 Sr1 O4 36.29(12) 3_665 3_665 n
Mn2 Sr1 Mn2 109.59(6) 3_666 4_565 n
Mn2 Sr1 Mn2 70.41(6) 3_666 4_566 n
Mn2 Sr1 O4 143.71(12) 3_666 1_555 n
Mn2 Sr1 O4 89.94(16) 3_666 1_556 n
Mn2 Sr1 O4 88.82(10) 3_666 2_655 n
Mn2 Sr1 O4 34.14(14) 3_666 2_656 n
Mn2 Sr1 O4 90.06(16) 3_666 3_665 n
Mn2 Sr1 Mn2 70.77(12) 4_565 4_566 n
Mn2 Sr1 O4 91.18(10) 4_565 1_555 n
Mn2 Sr1 O4 145.86(14) 4_565 1_556 n
Mn2 Sr1 O4 89.94(16) 4_565 2_655 n
Mn2 Sr1 O4 143.71(12) 4_565 2_656 n
Mn2 Sr1 O4 34.14(14) 4_565 3_665 n
Mn2 Sr1 O4 145.86(14) 4_566 1_555 n
Mn2 Sr1 O4 91.18(10) 4_566 1_556 n
Mn2 Sr1 O4 143.71(12) 4_566 2_655 n
Mn2 Sr1 O4 89.94(16) 4_566 2_656 n
Mn2 Sr1 O4 88.82(10) 4_566 3_665 n
O4 Sr1 O4 88.35(24) 1_555 1_556 n
O4 Sr1 O4 60.95(14) 1_555 2_655 n
O4 Sr1 O4 119.05(14) 1_555 2_656 n
O4 Sr1 O4 91.65(24) 1_555 3_665 n
O4 Sr1 O4 119.05(14) 1_556 2_655 n
O4 Sr1 O4 60.95(14) 1_556 2_656 n
O4 Sr1 O4 179.9604 1_556 3_665 n
O4 Sr1 O4 88.35(24) 2_655 2_656 n
O4 Sr1 O4 60.95(14) 2_655 3_665 n
O4 Sr1 O4 119.05(14) 2_656 3_665 n
Sr1 La2 Sr2 90.0 1_555 1_554 n
Sr1 La2 Sr2 90.0 1_555 1_556 n
Sr1 La2 Sr2 94.77(14) 1_555 2_665 n
Sr1 La2 Sr2 175.23(14) 1_555 4_465 n
Sr1 La2 O3 133.12(13) 1_555 3_565 n
Sr1 La2 O3 133.12(13) 1_555 3_566 n
Sr1 La2 O3 92.26(22) 1_555 4_565 n
Sr1 La2 O3 92.26(22) 1_555 4_566 n
Sr1 La2 O4 45.79(18) 1_555 4_565 n
Sr1 La2 O4 45.79(18) 1_555 4_566 n
Sr1 La2 O2 47.51(12) 1_555 1_555 n
Sr1 La2 O2 129.02(18) 1_555 3_565 n
Sr1 La2 O2 47.53(12) 1_555 4_565 n
Sr1 La2 O1 139.77(14) 1_555 1_565 n
Sr2 La2 Sr2 180.0 1_554 1_556 n
Sr2 La2 Sr2 90.0 1_554 2_665 n
Sr2 La2 Sr2 90.0 1_554 4_465 n
Sr2 La2 O3 43.46(13) 1_554 3_565 n
Sr2 La2 O3 136.54(13) 1_554 3_566 n
Sr2 La2 O3 45.09(12) 1_554 4_565 n
Sr2 La2 O3 134.91(12) 1_554 4_566 n
Sr2 La2 O4 44.25(18) 1_554 4_565 n
Sr2 La2 O4 135.75(18) 1_554 4_566 n
Sr2 La2 O2 90.0 1_554 1_555 n
Sr2 La2 O2 90.0 1_554 3_565 n
Sr2 La2 O2 90.0 1_554 4_565 n
Sr2 La2 O1 90.0 1_554 1_565 n
Sr2 La2 Sr2 90.0 1_556 2_665 n
Sr2 La2 Sr2 90.0 1_556 4_465 n
Sr2 La2 O3 136.54(13) 1_556 3_565 n
Sr2 La2 O3 43.46(13) 1_556 3_566 n
Sr2 La2 O3 134.91(12) 1_556 4_565 n
Sr2 La2 O3 45.09(12) 1_556 4_566 n
Sr2 La2 O4 135.75(18) 1_556 4_565 n
Sr2 La2 O4 44.25(18) 1_556 4_566 n
Sr2 La2 O2 90.0 1_556 1_555 n
Sr2 La2 O2 90.0 1_556 3_565 n
Sr2 La2 O2 90.0 1_556 4_565 n
Sr2 La2 O1 90.0 1_556 1_565 n
Sr2 La2 Sr2 90.0 2_665 4_465 n
Sr2 La2 O3 91.14(21) 2_665 3_565 n
Sr2 La2 O3 91.14(21) 2_665 3_566 n
Sr2 La2 O3 44.93(13) 2_665 4_565 n
Sr2 La2 O3 44.93(13) 2_665 4_566 n
Sr2 La2 O4 94.87(21) 2_665 4_565 n
Sr2 La2 O4 94.87(21) 2_665 4_566 n
Sr2 La2 O2 142.28(19) 2_665 1_555 n
Sr2 La2 O2 136.22(16) 2_665 3_565 n
Sr2 La2 O2 47.23(18) 2_665 4_565 n
Sr2 La2 O1 45.0 2_665 1_565 n
Sr2 La2 O3 46.56(13) 4_465 3_565 n
Sr2 La2 O3 46.56(13) 4_465 3_566 n
Sr2 La2 O3 91.11(21) 4_465 4_565 n
Sr2 La2 O3 91.11(21) 4_465 4_566 n
Sr2 La2 O4 133.84(18) 4_465 4_565 n
Sr2 La2 O4 133.84(18) 4_465 4_566 n
Sr2 La2 O2 127.72(19) 4_465 1_555 n
Sr2 La2 O2 46.22(16) 4_465 3_565 n
Sr2 La2 O2 137.23(18) 4_465 4_565 n
Sr2 La2 O1 45.0 4_465 1_565 n
O3 La2 O3 93.08(26) 3_565 3_566 n
O3 La2 O3 60.99(28) 3_565 4_565 n
O3 La2 O3 122.7(4) 3_565 4_566 n
O3 La2 O4 87.39(17) 3_565 4_565 n
O3 La2 O4 173.96(35) 3_565 4_566 n
O3 La2 O2 113.88(23) 3_565 1_555 n
O3 La2 O2 60.65(16) 3_565 3_565 n
O3 La2 O2 121.22(20) 3_565 4_565 n
O3 La2 O1 61.83(21) 3_565 1_565 n
O3 La2 O3 122.7(4) 3_566 4_565 n
O3 La2 O3 60.99(28) 3_566 4_566 n
O3 La2 O4 173.96(35) 3_566 4_565 n
O3 La2 O4 87.39(17) 3_566 4_566 n
O3 La2 O2 113.88(23) 3_566 1_555 n
O3 La2 O2 60.65(16) 3_566 3_565 n
O3 La2 O2 121.22(20) 3_566 4_565 n
O3 La2 O1 61.83(21) 3_566 1_565 n
O3 La2 O3 89.82(24) 4_565 4_566 n
O3 La2 O4 62.67(13) 4_565 4_565 n
O3 La2 O4 123.53(28) 4_565 4_566 n
O3 La2 O2 123.24(19) 4_565 1_555 n
O3 La2 O2 121.64(20) 4_565 3_565 n
O3 La2 O2 60.33(20) 4_565 4_565 n
O3 La2 O1 60.87(21) 4_565 1_565 n
O3 La2 O4 123.53(28) 4_566 4_565 n
O3 La2 O4 62.67(13) 4_566 4_566 n
O3 La2 O2 123.24(19) 4_566 1_555 n
O3 La2 O2 121.64(20) 4_566 3_565 n
O3 La2 O2 60.33(20) 4_566 4_565 n
O3 La2 O1 60.87(21) 4_566 1_565 n
O4 La2 O4 91.5(4) 4_565 4_566 n
O4 La2 O2 60.60(15) 4_565 1_555 n
O4 La2 O2 114.71(19) 4_565 3_565 n
O4 La2 O2 63.20(13) 4_565 4_565 n
O4 La2 O1 123.35(20) 4_565 1_565 n
O4 La2 O2 60.60(15) 4_566 1_555 n
O4 La2 O2 114.71(19) 4_566 3_565 n
O4 La2 O2 63.20(13) 4_566 4_565 n
O4 La2 O1 123.35(20) 4_566 1_565 n
O2 La2 O2 81.51(23) 1_555 3_565 n
O2 La2 O2 95.04(23) 1_555 4_565 n
O2 La2 O1 172.72(19) 1_555 1_565 n
O2 La2 O2 176.55(19) 3_565 4_565 n
O2 La2 O1 91.22(16) 3_565 1_565 n
O2 La2 O1 92.23(18) 4_565 1_565 n
La1 Sr2 Sr1 0.0 1_555 1_555 n
La1 Sr2 La2 90.0 1_555 1_554 n
La1 Sr2 La2 90.0 1_555 1_556 n
La1 Sr2 La2 94.77(14) 1_555 2_665 n
La1 Sr2 La2 175.23(14) 1_555 4_465 n
La1 Sr2 Sr2 90.0 1_555 1_554 n
La1 Sr2 Sr2 90.0 1_555 1_556 n
La1 Sr2 Sr2 94.77(14) 1_555 2_665 n
La1 Sr2 Sr2 88.45(17) 1_555 3_565 n
La1 Sr2 Sr2 175.23(14) 1_555 4_465 n
La1 Sr2 Mn1 128.17(10) 1_555 1_565 n
La1 Sr2 Mn1 128.17(10) 1_555 1_566 n
La1 Sr2 Mn2 54.37(11) 1_555 1_555 n
La1 Sr2 Mn2 54.37(11) 1_555 1_556 n
La1 Sr2 Mn2 54.64(13) 1_555 4_565 n
La1 Sr2 Mn2 54.64(13) 1_555 4_566 n
La1 Sr2 O3 133.12(13) 1_555 3_565 n
La1 Sr2 O3 133.12(13) 1_555 3_566 n
La1 Sr2 O3 92.26(22) 1_555 4_565 n
La1 Sr2 O3 92.26(22) 1_555 4_566 n
La1 Sr2 O4 45.79(18) 1_555 4_565 n
La1 Sr2 O4 45.79(18) 1_555 4_566 n
La1 Sr2 O2 47.51(12) 1_555 1_555 n
La1 Sr2 O2 129.02(18) 1_555 3_565 n
Sr1 Sr2 La2 90.0 1_555 1_554 n
Sr1 Sr2 La2 90.0 1_555 1_556 n
Sr1 Sr2 La2 94.77(14) 1_555 2_665 n
Sr1 Sr2 La2 175.23(14) 1_555 4_465 n
Sr1 Sr2 Sr2 90.0 1_555 1_554 n
Sr1 Sr2 Sr2 90.0 1_555 1_556 n
Sr1 Sr2 Sr2 94.77(14) 1_555 2_665 n
Sr1 Sr2 Sr2 88.45(17) 1_555 3_565 n
Sr1 Sr2 Sr2 175.23(14) 1_555 4_465 n
Sr1 Sr2 Mn1 128.17(10) 1_555 1_565 n
Sr1 Sr2 Mn1 128.17(10) 1_555 1_566 n
Sr1 Sr2 Mn2 54.37(11) 1_555 1_555 n
Sr1 Sr2 Mn2 54.37(11) 1_555 1_556 n
Sr1 Sr2 Mn2 54.64(13) 1_555 4_565 n
Sr1 Sr2 Mn2 54.64(13) 1_555 4_566 n
Sr1 Sr2 O3 133.12(13) 1_555 3_565 n
Sr1 Sr2 O3 133.12(13) 1_555 3_566 n
Sr1 Sr2 O3 92.26(22) 1_555 4_565 n
Sr1 Sr2 O3 92.26(22) 1_555 4_566 n
Sr1 Sr2 O4 45.79(18) 1_555 4_565 n
Sr1 Sr2 O4 45.79(18) 1_555 4_566 n
Sr1 Sr2 O2 47.51(12) 1_555 1_555 n
Sr1 Sr2 O2 129.02(18) 1_555 3_565 n
La2 Sr2 La2 180.0 1_554 1_556 n
La2 Sr2 La2 90.0 1_554 2_665 n
La2 Sr2 La2 90.0 1_554 4_465 n
La2 Sr2 Sr2 0.0 1_554 1_554 n
La2 Sr2 Sr2 180.0 1_554 1_556 n
La2 Sr2 Sr2 90.0 1_554 2_665 n
La2 Sr2 Sr2 90.0 1_554 3_565 n
La2 Sr2 Sr2 90.0 1_554 4_465 n
La2 Sr2 Mn1 54.05(5) 1_554 1_565 n
La2 Sr2 Mn1 125.95(5) 1_554 1_566 n
La2 Sr2 Mn2 55.04(6) 1_554 1_555 n
La2 Sr2 Mn2 124.96(6) 1_554 1_556 n
La2 Sr2 Mn2 54.48(8) 1_554 4_565 n
La2 Sr2 Mn2 125.52(8) 1_554 4_566 n
La2 Sr2 O3 43.46(13) 1_554 3_565 n
La2 Sr2 O3 136.54(13) 1_554 3_566 n
La2 Sr2 O3 45.09(12) 1_554 4_565 n
La2 Sr2 O3 134.91(12) 1_554 4_566 n
La2 Sr2 O4 44.25(18) 1_554 4_565 n
La2 Sr2 O4 135.75(18) 1_554 4_566 n
La2 Sr2 O2 90.0 1_554 1_555 n
La2 Sr2 O2 90.0 1_554 3_565 n
La2 Sr2 La2 90.0 1_556 2_665 n
La2 Sr2 La2 90.0 1_556 4_465 n
La2 Sr2 Sr2 180.0 1_556 1_554 n
La2 Sr2 Sr2 0.0 1_556 1_556 n
La2 Sr2 Sr2 90.0 1_556 2_665 n
La2 Sr2 Sr2 90.0 1_556 3_565 n
La2 Sr2 Sr2 90.0 1_556 4_465 n
La2 Sr2 Mn1 125.95(5) 1_556 1_565 n
La2 Sr2 Mn1 54.05(5) 1_556 1_566 n
La2 Sr2 Mn2 124.96(6) 1_556 1_555 n
La2 Sr2 Mn2 55.04(6) 1_556 1_556 n
La2 Sr2 Mn2 125.52(8) 1_556 4_565 n
La2 Sr2 Mn2 54.48(8) 1_556 4_566 n
La2 Sr2 O3 136.54(13) 1_556 3_565 n
La2 Sr2 O3 43.46(13) 1_556 3_566 n
La2 Sr2 O3 134.91(12) 1_556 4_565 n
La2 Sr2 O3 45.09(12) 1_556 4_566 n
La2 Sr2 O4 135.75(18) 1_556 4_565 n
La2 Sr2 O4 44.25(18) 1_556 4_566 n
La2 Sr2 O2 90.0 1_556 1_555 n
La2 Sr2 O2 90.0 1_556 3_565 n
La2 Sr2 La2 90.0 2_665 4_465 n
La2 Sr2 Sr2 90.0 2_665 1_554 n
La2 Sr2 Sr2 90.0 2_665 1_556 n
La2 Sr2 Sr2 0.0 2_665 2_665 n
La2 Sr2 Sr2 176.78(24) 2_665 3_565 n
La2 Sr2 Sr2 90.0 2_665 4_465 n
La2 Sr2 Mn1 55.081(27) 2_665 1_565 n
La2 Sr2 Mn1 55.081(27) 2_665 1_566 n
La2 Sr2 Mn2 128.52(15) 2_665 1_555 n
La2 Sr2 Mn2 128.52(15) 2_665 1_556 n
La2 Sr2 Mn2 58.51(15) 2_665 4_565 n
La2 Sr2 Mn2 58.51(15) 2_665 4_566 n
La2 Sr2 O3 91.14(21) 2_665 3_565 n
La2 Sr2 O3 91.14(21) 2_665 3_566 n
La2 Sr2 O3 44.93(13) 2_665 4_565 n
La2 Sr2 O3 44.93(13) 2_665 4_566 n
La2 Sr2 O4 94.87(21) 2_665 4_565 n
La2 Sr2 O4 94.87(21) 2_665 4_566 n
La2 Sr2 O2 142.28(19) 2_665 1_555 n
La2 Sr2 O2 136.22(16) 2_665 3_565 n
La2 Sr2 Sr2 90.0 4_465 1_554 n
La2 Sr2 Sr2 90.0 4_465 1_556 n
La2 Sr2 Sr2 90.0 4_465 2_665 n
La2 Sr2 Sr2 86.78(24) 4_465 3_565 n
La2 Sr2 Sr2 0.0 4_465 4_465 n
La2 Sr2 Mn1 55.081(27) 4_465 1_565 n
La2 Sr2 Mn1 55.081(27) 4_465 1_566 n
La2 Sr2 Mn2 122.19(16) 4_465 1_555 n
La2 Sr2 Mn2 122.19(16) 4_465 1_556 n
La2 Sr2 Mn2 128.63(13) 4_465 4_565 n
La2 Sr2 Mn2 128.63(13) 4_465 4_566 n
La2 Sr2 O3 46.56(13) 4_465 3_565 n
La2 Sr2 O3 46.56(13) 4_465 3_566 n
La2 Sr2 O3 91.11(21) 4_465 4_565 n
La2 Sr2 O3 91.11(21) 4_465 4_566 n
La2 Sr2 O4 133.84(18) 4_465 4_565 n
La2 Sr2 O4 133.84(18) 4_465 4_566 n
La2 Sr2 O2 127.72(19) 4_465 1_555 n
La2 Sr2 O2 46.22(16) 4_465 3_565 n
Sr2 Sr2 Sr2 180.0 1_554 1_556 n
Sr2 Sr2 Sr2 90.0 1_554 2_665 n
Sr2 Sr2 Sr2 90.0 1_554 3_565 n
Sr2 Sr2 Sr2 90.0 1_554 4_465 n
Sr2 Sr2 Mn1 54.05(5) 1_554 1_565 n
Sr2 Sr2 Mn1 125.95(5) 1_554 1_566 n
Sr2 Sr2 Mn2 55.04(6) 1_554 1_555 n
Sr2 Sr2 Mn2 124.96(6) 1_554 1_556 n
Sr2 Sr2 Mn2 54.48(8) 1_554 4_565 n
Sr2 Sr2 Mn2 125.52(8) 1_554 4_566 n
Sr2 Sr2 O3 43.46(13) 1_554 3_565 n
Sr2 Sr2 O3 136.54(13) 1_554 3_566 n
Sr2 Sr2 O3 45.09(12) 1_554 4_565 n
Sr2 Sr2 O3 134.91(12) 1_554 4_566 n
Sr2 Sr2 O4 44.25(18) 1_554 4_565 n
Sr2 Sr2 O4 135.75(18) 1_554 4_566 n
Sr2 Sr2 O2 90.0 1_554 1_555 n
Sr2 Sr2 O2 90.0 1_554 3_565 n
Sr2 Sr2 Sr2 90.0 1_556 2_665 n
Sr2 Sr2 Sr2 90.0 1_556 3_565 n
Sr2 Sr2 Sr2 90.0 1_556 4_465 n
Sr2 Sr2 Mn1 125.95(5) 1_556 1_565 n
Sr2 Sr2 Mn1 54.05(5) 1_556 1_566 n
Sr2 Sr2 Mn2 124.96(6) 1_556 1_555 n
Sr2 Sr2 Mn2 55.04(6) 1_556 1_556 n
Sr2 Sr2 Mn2 125.52(8) 1_556 4_565 n
Sr2 Sr2 Mn2 54.48(8) 1_556 4_566 n
Sr2 Sr2 O3 136.54(13) 1_556 3_565 n
Sr2 Sr2 O3 43.46(13) 1_556 3_566 n
Sr2 Sr2 O3 134.91(12) 1_556 4_565 n
Sr2 Sr2 O3 45.09(12) 1_556 4_566 n
Sr2 Sr2 O4 135.75(18) 1_556 4_565 n
Sr2 Sr2 O4 44.25(18) 1_556 4_566 n
Sr2 Sr2 O2 90.0 1_556 1_555 n
Sr2 Sr2 O2 90.0 1_556 3_565 n
Sr2 Sr2 Sr2 176.78(24) 2_665 3_565 n
Sr2 Sr2 Sr2 90.0 2_665 4_465 n
Sr2 Sr2 Mn1 55.081(27) 2_665 1_565 n
Sr2 Sr2 Mn1 55.081(27) 2_665 1_566 n
Sr2 Sr2 Mn2 128.52(15) 2_665 1_555 n
Sr2 Sr2 Mn2 128.52(15) 2_665 1_556 n
Sr2 Sr2 Mn2 58.51(15) 2_665 4_565 n
Sr2 Sr2 Mn2 58.51(15) 2_665 4_566 n
Sr2 Sr2 O3 91.14(21) 2_665 3_565 n
Sr2 Sr2 O3 91.14(21) 2_665 3_566 n
Sr2 Sr2 O3 44.93(13) 2_665 4_565 n
Sr2 Sr2 O3 44.93(13) 2_665 4_566 n
Sr2 Sr2 O4 94.87(21) 2_665 4_565 n
Sr2 Sr2 O4 94.87(21) 2_665 4_566 n
Sr2 Sr2 O2 142.28(19) 2_665 1_555 n
Sr2 Sr2 O2 136.22(16) 2_665 3_565 n
Sr2 Sr2 Sr2 86.78(24) 3_565 4_465 n
Sr2 Sr2 Mn1 122.64(15) 3_565 1_565 n
Sr2 Sr2 Mn1 122.64(15) 3_565 1_566 n
Sr2 Sr2 Mn2 53.71(12) 3_565 1_555 n
Sr2 Sr2 Mn2 53.71(12) 3_565 1_556 n
Sr2 Sr2 Mn2 123.81(18) 3_565 4_565 n
Sr2 Sr2 Mn2 123.81(18) 3_565 4_566 n
Sr2 Sr2 O3 86.65(19) 3_565 3_565 n
Sr2 Sr2 O3 86.65(19) 3_565 3_566 n
Sr2 Sr2 O3 135.07(12) 3_565 4_565 n
Sr2 Sr2 O3 135.07(12) 3_565 4_566 n
Sr2 Sr2 O4 87.37(19) 3_565 4_565 n
Sr2 Sr2 O4 87.37(19) 3_565 4_566 n
Sr2 Sr2 O2 40.94(20) 3_565 1_555 n
Sr2 Sr2 O2 40.57(18) 3_565 3_565 n
Sr2 Sr2 Mn1 55.081(27) 4_465 1_565 n
Sr2 Sr2 Mn1 55.081(27) 4_465 1_566 n
Sr2 Sr2 Mn2 122.19(16) 4_465 1_555 n
Sr2 Sr2 Mn2 122.19(16) 4_465 1_556 n
Sr2 Sr2 Mn2 128.63(13) 4_465 4_565 n
Sr2 Sr2 Mn2 128.63(13) 4_465 4_566 n
Sr2 Sr2 O3 46.56(13) 4_465 3_565 n
Sr2 Sr2 O3 46.56(13) 4_465 3_566 n
Sr2 Sr2 O3 91.11(21) 4_465 4_565 n
Sr2 Sr2 O3 91.11(21) 4_465 4_566 n
Sr2 Sr2 O4 133.84(18) 4_465 4_565 n
Sr2 Sr2 O4 133.84(18) 4_465 4_566 n
Sr2 Sr2 O2 127.72(19) 4_465 1_555 n
Sr2 Sr2 O2 46.22(16) 4_465 3_565 n
Mn1 Sr2 Mn1 71.90(11) 1_565 1_566 n
Mn1 Sr2 Mn2 108.96(5) 1_565 1_555 n
Mn1 Sr2 Mn2 176.24(17) 1_565 1_556 n
Mn1 Sr2 Mn2 73.58(12) 1_565 4_565 n
Mn1 Sr2 Mn2 113.54(16) 1_565 4_566 n
Mn1 Sr2 O3 36.07(19) 1_565 3_565 n
Mn1 Sr2 O3 92.52(22) 1_565 3_566 n
Mn1 Sr2 O3 36.04(18) 1_565 4_565 n
Mn1 Sr2 O3 91.17(23) 1_565 4_566 n
Mn1 Sr2 O4 91.40(16) 1_565 4_565 n
Mn1 Sr2 O4 149.95(22) 1_565 4_566 n
Mn1 Sr2 O2 143.42(6) 1_565 1_555 n
Mn1 Sr2 O2 90.98(13) 1_565 3_565 n
Mn1 Sr2 Mn2 176.24(17) 1_566 1_555 n
Mn1 Sr2 Mn2 108.96(5) 1_566 1_556 n
Mn1 Sr2 Mn2 113.54(16) 1_566 4_565 n
Mn1 Sr2 Mn2 73.58(12) 1_566 4_566 n
Mn1 Sr2 O3 92.52(22) 1_566 3_565 n
Mn1 Sr2 O3 36.07(19) 1_566 3_566 n
Mn1 Sr2 O3 91.17(23) 1_566 4_565 n
Mn1 Sr2 O3 36.04(18) 1_566 4_566 n
Mn1 Sr2 O4 149.95(22) 1_566 4_565 n
Mn1 Sr2 O4 91.40(16) 1_566 4_566 n
Mn1 Sr2 O2 143.42(6) 1_566 1_555 n
Mn1 Sr2 O2 90.98(13) 1_566 3_565 n
Mn2 Sr2 Mn2 69.93(13) 1_555 1_556 n
Mn2 Sr2 Mn2 70.11(19) 1_555 4_565 n
Mn2 Sr2 Mn2 109.01(23) 1_555 4_566 n
Mn2 Sr2 O3 86.44(13) 1_555 3_565 n
Mn2 Sr2 O3 140.33(24) 1_555 3_566 n
Mn2 Sr2 O3 91.49(18) 1_555 4_565 n
Mn2 Sr2 O3 146.63(30) 1_555 4_566 n
Mn2 Sr2 O4 33.67(18) 1_555 4_565 n
Mn2 Sr2 O4 89.35(24) 1_555 4_566 n
Mn2 Sr2 O2 35.06(6) 1_555 1_555 n
Mn2 Sr2 O2 85.35(15) 1_555 3_565 n
Mn2 Sr2 Mn2 109.01(23) 1_556 4_565 n
Mn2 Sr2 Mn2 70.11(19) 1_556 4_566 n
Mn2 Sr2 O3 140.33(24) 1_556 3_565 n
Mn2 Sr2 O3 86.44(13) 1_556 3_566 n
Mn2 Sr2 O3 146.63(30) 1_556 4_565 n
Mn2 Sr2 O3 91.49(18) 1_556 4_566 n
Mn2 Sr2 O4 89.35(24) 1_556 4_565 n
Mn2 Sr2 O4 33.67(18) 1_556 4_566 n
Mn2 Sr2 O2 35.06(6) 1_556 1_555 n
Mn2 Sr2 O2 85.35(15) 1_556 3_565 n
Mn2 Sr2 Mn2 71.04(16) 4_565 4_566 n
Mn2 Sr2 O3 91.03(18) 4_565 3_565 n
Mn2 Sr2 O3 149.47(29) 4_565 3_566 n
Mn2 Sr2 O3 37.62(17) 4_565 4_565 n
Mn2 Sr2 O3 91.62(20) 4_565 4_566 n
Mn2 Sr2 O4 36.47(13) 4_565 4_565 n
Mn2 Sr2 O4 91.61(23) 4_565 4_566 n
Mn2 Sr2 O2 91.79(15) 4_565 1_555 n
Mn2 Sr2 O2 144.00(8) 4_565 3_565 n
Mn2 Sr2 O3 149.47(29) 4_566 3_565 n
Mn2 Sr2 O3 91.03(18) 4_566 3_566 n
Mn2 Sr2 O3 91.62(20) 4_566 4_565 n
Mn2 Sr2 O3 37.62(17) 4_566 4_566 n
Mn2 Sr2 O4 91.61(23) 4_566 4_565 n
Mn2 Sr2 O4 36.47(13) 4_566 4_566 n
Mn2 Sr2 O2 91.79(15) 4_566 1_555 n
Mn2 Sr2 O2 144.00(8) 4_566 3_565 n
O3 Sr2 O3 93.08(26) 3_565 3_566 n
O3 Sr2 O3 60.99(28) 3_565 4_565 n
O3 Sr2 O3 122.7(4) 3_565 4_566 n
O3 Sr2 O4 87.39(17) 3_565 4_565 n
O3 Sr2 O4 173.96(35) 3_565 4_566 n
O3 Sr2 O2 113.88(23) 3_565 1_555 n
O3 Sr2 O2 60.65(16) 3_565 3_565 n
O3 Sr2 O3 122.7(4) 3_566 4_565 n
O3 Sr2 O3 60.99(28) 3_566 4_566 n
O3 Sr2 O4 173.96(35) 3_566 4_565 n
O3 Sr2 O4 87.39(17) 3_566 4_566 n
O3 Sr2 O2 113.88(23) 3_566 1_555 n
O3 Sr2 O2 60.65(16) 3_566 3_565 n
O3 Sr2 O3 89.82(24) 4_565 4_566 n
O3 Sr2 O4 62.67(13) 4_565 4_565 n
O3 Sr2 O4 123.53(28) 4_565 4_566 n
O3 Sr2 O2 123.24(19) 4_565 1_555 n
O3 Sr2 O2 121.64(20) 4_565 3_565 n
O3 Sr2 O4 123.53(28) 4_566 4_565 n
O3 Sr2 O4 62.67(13) 4_566 4_566 n
O3 Sr2 O2 123.24(19) 4_566 1_555 n
O3 Sr2 O2 121.64(20) 4_566 3_565 n
O4 Sr2 O4 91.5(4) 4_565 4_566 n
O4 Sr2 O2 60.60(15) 4_565 1_555 n
O4 Sr2 O2 114.71(19) 4_565 3_565 n
O4 Sr2 O2 60.60(15) 4_566 1_555 n
O4 Sr2 O2 114.71(19) 4_566 3_565 n
O2 Sr2 O2 81.51(23) 1_555 3_565 n
Sr2 Mn1 Sr2 71.90(11) 1_544 1_545 n
Sr2 Mn1 Sr2 69.84(5) 1_544 2_654 n
Sr2 Mn1 Sr2 110.16(5) 1_544 2_655 n
Sr2 Mn1 Sr2 108.10(11) 1_544 3_564 n
Sr2 Mn1 Sr2 179.9802 1_544 3_565 n
Sr2 Mn1 Sr2 69.84(5) 1_544 4_454 n
Sr2 Mn1 Sr2 110.16(5) 1_544 4_455 n
Sr2 Mn1 O3 126.02(16) 1_544 1_555 n
Sr2 Mn1 O3 123.80(16) 1_544 2_555 n
Sr2 Mn1 O3 53.98(16) 1_544 3_555 n
Sr2 Mn1 O3 56.20(16) 1_544 4_555 n
Sr2 Mn1 O1 54.05(5) 1_544 1_554 n
Sr2 Mn1 O1 125.95(5) 1_544 1_555 n
Sr2 Mn1 Sr2 110.16(5) 1_545 2_654 n
Sr2 Mn1 Sr2 69.84(5) 1_545 2_655 n
Sr2 Mn1 Sr2 179.9802 1_545 3_564 n
Sr2 Mn1 Sr2 108.10(11) 1_545 3_565 n
Sr2 Mn1 Sr2 110.16(5) 1_545 4_454 n
Sr2 Mn1 Sr2 69.84(5) 1_545 4_455 n
Sr2 Mn1 O3 126.02(16) 1_545 1_555 n
Sr2 Mn1 O3 123.80(16) 1_545 2_555 n
Sr2 Mn1 O3 53.98(16) 1_545 3_555 n
Sr2 Mn1 O3 56.20(16) 1_545 4_555 n
Sr2 Mn1 O1 125.95(5) 1_545 1_554 n
Sr2 Mn1 O1 54.05(5) 1_545 1_555 n
Sr2 Mn1 Sr2 71.90(11) 2_654 2_655 n
Sr2 Mn1 Sr2 69.84(5) 2_654 3_564 n
Sr2 Mn1 Sr2 110.16(5) 2_654 3_565 n
Sr2 Mn1 Sr2 108.10(11) 2_654 4_454 n
Sr2 Mn1 Sr2 179.9802 2_654 4_455 n
Sr2 Mn1 O3 56.20(16) 2_654 1_555 n
Sr2 Mn1 O3 126.02(16) 2_654 2_555 n
Sr2 Mn1 O3 123.80(16) 2_654 3_555 n
Sr2 Mn1 O3 53.98(16) 2_654 4_555 n
Sr2 Mn1 O1 54.05(5) 2_654 1_554 n
Sr2 Mn1 O1 125.95(5) 2_654 1_555 n
Sr2 Mn1 Sr2 110.16(5) 2_655 3_564 n
Sr2 Mn1 Sr2 69.84(5) 2_655 3_565 n
Sr2 Mn1 Sr2 180.0 2_655 4_454 n
Sr2 Mn1 Sr2 108.10(11) 2_655 4_455 n
Sr2 Mn1 O3 56.20(16) 2_655 1_555 n
Sr2 Mn1 O3 126.02(16) 2_655 2_555 n
Sr2 Mn1 O3 123.80(16) 2_655 3_555 n
Sr2 Mn1 O3 53.98(16) 2_655 4_555 n
Sr2 Mn1 O1 125.95(5) 2_655 1_554 n
Sr2 Mn1 O1 54.05(5) 2_655 1_555 n
Sr2 Mn1 Sr2 71.90(11) 3_564 3_565 n
Sr2 Mn1 Sr2 69.84(5) 3_564 4_454 n
Sr2 Mn1 Sr2 110.16(5) 3_564 4_455 n
Sr2 Mn1 O3 53.98(16) 3_564 1_555 n
Sr2 Mn1 O3 56.20(16) 3_564 2_555 n
Sr2 Mn1 O3 126.02(16) 3_564 3_555 n
Sr2 Mn1 O3 123.80(16) 3_564 4_555 n
Sr2 Mn1 O1 54.05(5) 3_564 1_554 n
Sr2 Mn1 O1 125.95(5) 3_564 1_555 n
Sr2 Mn1 Sr2 110.16(5) 3_565 4_454 n
Sr2 Mn1 Sr2 69.84(5) 3_565 4_455 n
Sr2 Mn1 O3 53.98(16) 3_565 1_555 n
Sr2 Mn1 O3 56.20(16) 3_565 2_555 n
Sr2 Mn1 O3 126.02(16) 3_565 3_555 n
Sr2 Mn1 O3 123.80(16) 3_565 4_555 n
Sr2 Mn1 O1 125.95(5) 3_565 1_554 n
Sr2 Mn1 O1 54.05(5) 3_565 1_555 n
Sr2 Mn1 Sr2 71.90(11) 4_454 4_455 n
Sr2 Mn1 O3 123.80(16) 4_454 1_555 n
Sr2 Mn1 O3 53.98(16) 4_454 2_555 n
Sr2 Mn1 O3 56.20(16) 4_454 3_555 n
Sr2 Mn1 O3 126.02(16) 4_454 4_555 n
Sr2 Mn1 O1 54.05(5) 4_454 1_554 n
Sr2 Mn1 O1 125.95(5) 4_454 1_555 n
Sr2 Mn1 O3 123.80(16) 4_455 1_555 n
Sr2 Mn1 O3 53.98(16) 4_455 2_555 n
Sr2 Mn1 O3 56.20(16) 4_455 3_555 n
Sr2 Mn1 O3 126.02(16) 4_455 4_555 n
Sr2 Mn1 O1 125.95(5) 4_455 1_554 n
Sr2 Mn1 O1 54.05(5) 4_455 1_555 n
O3 Mn1 O3 90.0 1_555 2_555 n
O3 Mn1 O3 180.0 1_555 3_555 n
O3 Mn1 O3 90.0 1_555 4_555 n
O3 Mn1 O1 90.0 1_555 1_554 n
O3 Mn1 O1 90.0 1_555 1_555 n
O3 Mn1 O3 90.0 2_555 3_555 n
O3 Mn1 O3 180.0 2_555 4_555 n
O3 Mn1 O1 90.0 2_555 1_554 n
O3 Mn1 O1 90.0 2_555 1_555 n
O3 Mn1 O3 90.0 3_555 4_555 n
O3 Mn1 O1 90.0 3_555 1_554 n
O3 Mn1 O1 90.0 3_555 1_555 n
O3 Mn1 O1 90.0 4_555 1_554 n
O3 Mn1 O1 90.0 4_555 1_555 n
O1 Mn1 O1 180.0 1_554 1_555 n
Sr1 Mn2 Sr1 70.77(12) 1_554 1_555 n
Sr1 Mn2 Sr2 70.42(13) 1_554 1_554 n
Sr1 Mn2 Sr2 109.18(18) 1_554 1_555 n
Sr1 Mn2 Sr2 70.98(10) 1_554 2_654 n
Sr1 Mn2 Sr2 110.30(16) 1_554 2_655 n
Sr1 Mn2 O3 126.25(17) 1_554 1_555 n
Sr1 Mn2 O4 56.12(21) 1_554 1_555 n
Sr1 Mn2 O4 56.20(22) 1_554 4_565 n
Sr1 Mn2 O2 58.62(24) 1_554 1_554 n
Sr1 Mn2 O2 129.38(31) 1_554 1_555 n
Sr1 Mn2 Sr2 109.18(18) 1_555 1_554 n
Sr1 Mn2 Sr2 70.42(13) 1_555 1_555 n
Sr1 Mn2 Sr2 110.30(16) 1_555 2_654 n
Sr1 Mn2 Sr2 70.98(10) 1_555 2_655 n
Sr1 Mn2 O3 126.25(17) 1_555 1_555 n
Sr1 Mn2 O4 56.12(21) 1_555 1_555 n
Sr1 Mn2 O4 56.20(22) 1_555 4_565 n
Sr1 Mn2 O2 129.38(31) 1_555 1_554 n
Sr1 Mn2 O2 58.62(24) 1_555 1_555 n
Sr2 Mn2 Sr2 69.93(13) 1_554 1_555 n
Sr2 Mn2 Sr2 109.52(8) 1_554 2_654 n
Sr2 Mn2 Sr2 179.2457(22) 1_554 2_655 n
Sr2 Mn2 O3 124.56(20) 1_554 1_555 n
Sr2 Mn2 O4 126.53(25) 1_554 1_555 n
Sr2 Mn2 O4 53.00(23) 1_554 4_565 n
Sr2 Mn2 O2 54.65(26) 1_554 1_554 n
Sr2 Mn2 O2 124.38(29) 1_554 1_555 n
Sr2 Mn2 Sr2 179.2459(22) 1_555 2_654 n
Sr2 Mn2 Sr2 109.52(8) 1_555 2_655 n
Sr2 Mn2 O3 124.56(20) 1_555 1_555 n
Sr2 Mn2 O4 126.53(25) 1_555 1_555 n
Sr2 Mn2 O4 53.00(23) 1_555 4_565 n
Sr2 Mn2 O2 124.38(29) 1_555 1_554 n
Sr2 Mn2 O2 54.65(26) 1_555 1_555 n
Sr2 Mn2 Sr2 71.04(16) 2_654 2_655 n
Sr2 Mn2 O3 55.27(18) 2_654 1_555 n
Sr2 Mn2 O4 54.19(22) 2_654 1_555 n
Sr2 Mn2 O4 127.14(24) 2_654 4_565 n
Sr2 Mn2 O2 55.02(22) 2_654 1_554 n
Sr2 Mn2 O2 125.86(34) 2_654 1_555 n
Sr2 Mn2 O3 55.27(18) 2_655 1_555 n
Sr2 Mn2 O4 54.19(22) 2_655 1_555 n
Sr2 Mn2 O4 127.14(24) 2_655 4_565 n
Sr2 Mn2 O2 125.86(34) 2_655 1_554 n
Sr2 Mn2 O2 55.02(22) 2_655 1_555 n
O3 Mn2 O4 89.62(27) 1_555 1_555 n
O3 Mn2 O4 176.5(4) 1_555 4_565 n
O3 Mn2 O2 87.45(30) 1_555 1_554 n
O3 Mn2 O2 87.45(30) 1_555 1_555 n
O4 Mn2 O4 93.8(6) 1_555 4_565 n
O4 Mn2 O2 93.10(24) 1_555 1_554 n
O4 Mn2 O2 93.10(24) 1_555 1_555 n
O4 Mn2 O2 92.36(31) 4_565 1_554 n
O4 Mn2 O2 92.36(31) 4_565 1_555 n
O2 Mn2 O2 171.9(5) 1_554 1_555 n
La2 O3 La2 89.82(24) 2_654 2_655 n
La2 O3 La2 88.51(12) 2_654 3_564 n
La2 O3 La2 177.22(35) 2_654 3_565 n
La2 O3 Sr2 0.0 2_654 2_654 n
La2 O3 Sr2 89.82(24) 2_654 2_655 n
La2 O3 Sr2 88.51(12) 2_654 3_564 n
La2 O3 Sr2 177.22(35) 2_654 3_565 n
La2 O3 Mn1 87.76(24) 2_654 1_555 n
La2 O3 Mn2 87.10(28) 2_654 1_555 n
La2 O3 La2 177.22(35) 2_655 3_564 n
La2 O3 La2 88.51(12) 2_655 3_565 n
La2 O3 Sr2 89.82(24) 2_655 2_654 n
La2 O3 Sr2 0.0 2_655 2_655 n
La2 O3 Sr2 177.22(35) 2_655 3_564 n
La2 O3 Sr2 88.51(12) 2_655 3_565 n
La2 O3 Mn1 87.76(24) 2_655 1_555 n
La2 O3 Mn2 87.10(28) 2_655 1_555 n
La2 O3 La2 93.08(26) 3_564 3_565 n
La2 O3 Sr2 88.51(12) 3_564 2_654 n
La2 O3 Sr2 177.22(35) 3_564 2_655 n
La2 O3 Sr2 0.0 3_564 3_564 n
La2 O3 Sr2 93.08(26) 3_564 3_565 n
La2 O3 Mn1 89.95(28) 3_564 1_555 n
La2 O3 Mn2 95.03(22) 3_564 1_555 n
La2 O3 Sr2 177.22(35) 3_565 2_654 n
La2 O3 Sr2 88.51(12) 3_565 2_655 n
La2 O3 Sr2 93.08(26) 3_565 3_564 n
La2 O3 Sr2 0.0 3_565 3_565 n
La2 O3 Mn1 89.95(28) 3_565 1_555 n
La2 O3 Mn2 95.03(22) 3_565 1_555 n
Sr2 O3 Sr2 89.82(24) 2_654 2_655 n
Sr2 O3 Sr2 88.51(12) 2_654 3_564 n
Sr2 O3 Sr2 177.22(35) 2_654 3_565 n
Sr2 O3 Mn1 87.76(24) 2_654 1_555 n
Sr2 O3 Mn2 87.10(28) 2_654 1_555 n
Sr2 O3 Sr2 177.22(35) 2_655 3_564 n
Sr2 O3 Sr2 88.51(12) 2_655 3_565 n
Sr2 O3 Mn1 87.76(24) 2_655 1_555 n
Sr2 O3 Mn2 87.10(28) 2_655 1_555 n
Sr2 O3 Sr2 93.08(26) 3_564 3_565 n
Sr2 O3 Mn1 89.95(28) 3_564 1_555 n
Sr2 O3 Mn2 95.03(22) 3_564 1_555 n
Sr2 O3 Mn1 89.95(28) 3_565 1_555 n
Sr2 O3 Mn2 95.03(22) 3_565 1_555 n
Mn1 O3 Mn2 172.75(32) 1_555 1_555 n
La1 O4 La1 88.35(24) 1_554 1_555 n
La1 O4 Sr1 0.0 1_554 1_554 n
La1 O4 Sr1 88.35(24) 1_554 1_555 n
La1 O4 La2 89.99(9) 1_554 2_654 n
La1 O4 La2 176.57(23) 1_554 2_655 n
La1 O4 Sr2 89.99(9) 1_554 2_654 n
La1 O4 Sr2 176.57(23) 1_554 2_655 n
La1 O4 Mn2 87.58(22) 1_554 1_555 n
La1 O4 Mn2 89.67(25) 1_554 2_655 n
La1 O4 Sr1 88.35(24) 1_555 1_554 n
La1 O4 Sr1 0.0 1_555 1_555 n
La1 O4 La2 176.57(23) 1_555 2_654 n
La1 O4 La2 89.99(9) 1_555 2_655 n
La1 O4 Sr2 176.57(23) 1_555 2_654 n
La1 O4 Sr2 89.99(9) 1_555 2_655 n
La1 O4 Mn2 87.58(22) 1_555 1_555 n
La1 O4 Mn2 89.67(25) 1_555 2_655 n
Sr1 O4 Sr1 88.35(24) 1_554 1_555 n
Sr1 O4 La2 89.99(9) 1_554 2_654 n
Sr1 O4 La2 176.57(23) 1_554 2_655 n
Sr1 O4 Sr2 89.99(9) 1_554 2_654 n
Sr1 O4 Sr2 176.57(23) 1_554 2_655 n
Sr1 O4 Mn2 87.58(22) 1_554 1_555 n
Sr1 O4 Mn2 89.67(25) 1_554 2_655 n
Sr1 O4 La2 176.57(23) 1_555 2_654 n
Sr1 O4 La2 89.99(9) 1_555 2_655 n
Sr1 O4 Sr2 176.57(23) 1_555 2_654 n
Sr1 O4 Sr2 89.99(9) 1_555 2_655 n
Sr1 O4 Mn2 87.58(22) 1_555 1_555 n
Sr1 O4 Mn2 89.67(25) 1_555 2_655 n
La2 O4 La2 91.5(4) 2_654 2_655 n
La2 O4 Sr2 0.0 2_654 2_654 n
La2 O4 Sr2 91.5(4) 2_654 2_655 n
La2 O4 Mn2 89.34(27) 2_654 1_555 n
La2 O4 Mn2 93.33(25) 2_654 2_655 n
La2 O4 Sr2 91.5(4) 2_655 2_654 n
La2 O4 Sr2 0.0 2_655 2_655 n
La2 O4 Mn2 89.34(27) 2_655 1_555 n
La2 O4 Mn2 93.33(25) 2_655 2_655 n
Sr2 O4 Sr2 91.5(4) 2_654 2_655 n
Sr2 O4 Mn2 89.34(27) 2_654 1_555 n
Sr2 O4 Mn2 93.33(25) 2_654 2_655 n
Sr2 O4 Mn2 89.34(27) 2_655 1_555 n
Sr2 O4 Mn2 93.33(25) 2_655 2_655 n
Mn2 O4 Mn2 176.2(6) 1_555 2_655 n
Sr1 O2 La2 87.24(16) 1_555 1_555 n
Sr1 O2 La2 87.72(19) 1_555 2_655 n
Sr1 O2 La2 174.27(24) 1_555 3_565 n
Sr1 O2 Sr2 87.24(16) 1_555 1_555 n
Sr1 O2 Sr2 87.72(19) 1_555 2_655 n
Sr1 O2 Sr2 174.27(24) 1_555 3_565 n
Sr1 O2 Mn2 86.00(27) 1_555 1_555 n
Sr1 O2 Mn2 86.00(27) 1_555 1_556 n
La2 O2 La2 174.96(23) 1_555 2_655 n
La2 O2 La2 98.49(23) 1_555 3_565 n
La2 O2 Sr2 0.0 1_555 1_555 n
La2 O2 Sr2 174.96(23) 1_555 2_655 n
La2 O2 Sr2 98.49(23) 1_555 3_565 n
La2 O2 Mn2 90.28(27) 1_555 1_555 n
La2 O2 Mn2 90.28(27) 1_555 1_556 n
La2 O2 La2 86.55(19) 2_655 3_565 n
La2 O2 Sr2 174.96(23) 2_655 1_555 n
La2 O2 Sr2 0.0 2_655 2_655 n
La2 O2 Sr2 86.55(19) 2_655 3_565 n
La2 O2 Mn2 89.36(27) 2_655 1_555 n
La2 O2 Mn2 89.36(27) 2_655 1_556 n
La2 O2 Sr2 98.49(23) 3_565 1_555 n
La2 O2 Sr2 86.55(19) 3_565 2_655 n
La2 O2 Sr2 0.0 3_565 3_565 n
La2 O2 Mn2 93.94(28) 3_565 1_555 n
La2 O2 Mn2 93.94(28) 3_565 1_556 n
Sr2 O2 Sr2 174.96(23) 1_555 2_655 n
Sr2 O2 Sr2 98.49(23) 1_555 3_565 n
Sr2 O2 Mn2 90.28(27) 1_555 1_555 n
Sr2 O2 Mn2 90.28(27) 1_555 1_556 n
Sr2 O2 Sr2 86.55(19) 2_655 3_565 n
Sr2 O2 Mn2 89.36(27) 2_655 1_555 n
Sr2 O2 Mn2 89.36(27) 2_655 1_556 n
Sr2 O2 Mn2 93.94(28) 3_565 1_555 n
Sr2 O2 Mn2 93.94(28) 3_565 1_556 n
Mn2 O2 Mn2 171.9(5) 1_555 1_556 n
La2 O1 La2 90.0 1_545 2_655 n
La2 O1 La2 179.9802 1_545 3_565 n
La2 O1 La2 90.0 1_545 4_455 n
La2 O1 Sr2 0.0 1_545 1_545 n
La2 O1 Sr2 90.0 1_545 2_655 n
La2 O1 Sr2 179.9802 1_545 3_565 n
La2 O1 Sr2 90.0 1_545 4_455 n
La2 O1 Mn1 90.0 1_545 1_555 n
La2 O1 Mn1 90.0 1_545 1_556 n
La2 O1 La2 90.0 2_655 3_565 n
La2 O1 La2 180.0 2_655 4_455 n
La2 O1 Sr2 90.0 2_655 1_545 n
La2 O1 Sr2 0.0 2_655 2_655 n
La2 O1 Sr2 90.0 2_655 3_565 n
La2 O1 Sr2 180.0 2_655 4_455 n
La2 O1 Mn1 90.0 2_655 1_555 n
La2 O1 Mn1 90.0 2_655 1_556 n
La2 O1 La2 90.0 3_565 4_455 n
La2 O1 Sr2 179.9802 3_565 1_545 n
La2 O1 Sr2 90.0 3_565 2_655 n
La2 O1 Sr2 0.0 3_565 3_565 n
La2 O1 Sr2 90.0 3_565 4_455 n
La2 O1 Mn1 90.0 3_565 1_555 n
La2 O1 Mn1 90.0 3_565 1_556 n
La2 O1 Sr2 90.0 4_455 1_545 n
La2 O1 Sr2 180.0 4_455 2_655 n
La2 O1 Sr2 90.0 4_455 3_565 n
La2 O1 Sr2 0.0 4_455 4_455 n
La2 O1 Mn1 90.0 4_455 1_555 n
La2 O1 Mn1 90.0 4_455 1_556 n
Sr2 O1 Sr2 90.0 1_545 2_655 n
Sr2 O1 Sr2 179.9802 1_545 3_565 n
Sr2 O1 Sr2 90.0 1_545 4_455 n
Sr2 O1 Mn1 90.0 1_545 1_555 n
Sr2 O1 Mn1 90.0 1_545 1_556 n
Sr2 O1 Sr2 90.0 2_655 3_565 n
Sr2 O1 Sr2 180.0 2_655 4_455 n
Sr2 O1 Mn1 90.0 2_655 1_555 n
Sr2 O1 Mn1 90.0 2_655 1_556 n
Sr2 O1 Sr2 90.0 3_565 4_455 n
Sr2 O1 Mn1 90.0 3_565 1_555 n
Sr2 O1 Mn1 90.0 3_565 1_556 n
Sr2 O1 Mn1 90.0 4_455 1_555 n
Sr2 O1 Mn1 90.0 4_455 1_556 n
Mn1 O1 Mn1 180.0 1_555 1_556 n

loop_
_geom_bond_atom_site_label_1
_geom_bond_atom_site_label_2
_geom_bond_distance
_geom_bond_site_symmetry_2
_geom_bond_publ_flag
La1 La1 3.8585(8) 1_554 n
La1 La1 3.8585(8) 1_556 n
La1 Sr1 3.8585(8) 1_554 n
La1 Sr1 3.8585(8) 1_556 n
La1 La2 3.862(6) 1_555 n
La1 La2 3.862(6) 2_655 n
La1 La2 3.862(6) 3_665 n
La1 La2 3.862(6) 4_565 n
La1 Sr2 3.862(6) 1_555 n
La1 Sr2 3.862(6) 2_655 n
La1 Sr2 3.862(6) 3_665 n
La1 Sr2 3.862(6) 4_565 n
La1 Mn2 3.332(5) 1_555 n
La1 Mn2 3.332(5) 1_556 n
La1 Mn2 3.332(5) 2_655 n
La1 Mn2 3.332(5) 2_656 n
La1 Mn2 3.332(5) 3_665 n
La1 Mn2 3.332(5) 3_666 n
La1 Mn2 3.332(5) 4_565 n
La1 Mn2 3.332(5) 4_566 n
La1 O4 2.769(6) 1_555 n
La1 O4 2.769(6) 1_556 n
La1 O4 2.769(6) 2_655 n
La1 O4 2.769(6) 2_656 n
La1 O4 2.769(6) 3_665 n
La1 O4 2.769(6) 3_666 n
La1 O4 2.769(6) 4_565 n
La1 O4 2.769(6) 4_566 n
La1 O2 2.851(7) 1_555 n
La1 O2 2.851(7) 2_655 n
La1 O2 2.851(7) 3_665 n
La1 O2 2.851(7) 4_565 n
Sr1 La1 3.8585(8) 1_554 n
Sr1 La1 3.8585(8) 1_556 n
Sr1 Sr1 3.8585(8) 1_554 n
Sr1 Sr1 3.8585(8) 1_556 n
Sr1 La2 3.862(6) 1_555 n
Sr1 La2 3.862(6) 2_655 n
Sr1 La2 3.862(6) 3_665 n
Sr1 La2 3.862(6) 4_565 n
Sr1 Sr2 3.862(6) 1_555 n
Sr1 Sr2 3.862(6) 2_655 n
Sr1 Sr2 3.862(6) 3_665 n
Sr1 Sr2 3.862(6) 4_565 n
Sr1 Mn2 3.332(5) 1_555 n
Sr1 Mn2 3.332(5) 1_556 n
Sr1 Mn2 3.332(5) 2_655 n
Sr1 Mn2 3.332(5) 2_656 n
Sr1 Mn2 3.332(5) 3_665 n
Sr1 Mn2 3.332(5) 3_666 n
Sr1 Mn2 3.332(5) 4_565 n
Sr1 Mn2 3.332(5) 4_566 n
Sr1 O4 2.769(6) 1_555 n
Sr1 O4 2.769(6) 1_556 n
Sr1 O4 2.769(6) 2_655 n
Sr1 O4 2.769(6) 2_656 n
Sr1 O4 2.769(6) 3_665 n
Sr1 O4 2.769(6) 3_666 n
Sr1 O4 2.769(6) 4_565 n
Sr1 O4 2.769(6) 4_566 n
Sr1 O2 2.851(7) 1_555 n
Sr1 O2 2.851(7) 2_655 n
Sr1 O2 2.851(7) 3_665 n
Sr1 O2 2.851(7) 4_565 n
La2 La1 3.862(6) 1_555 n
La2 Sr1 3.862(6) 1_555 n
La2 La2 3.8585(8) 1_554 n
La2 La2 3.8585(8) 1_556 n
La2 La2 3.762(7) 2_665 n
La2 La2 3.762(7) 4_465 n
La2 Sr2 3.8585(8) 1_554 n
La2 Sr2 3.8585(8) 1_556 n
La2 Sr2 3.762(7) 2_665 n
La2 Sr2 4.176(8) 3_565 n
La2 Sr2 3.762(7) 4_465 n
La2 Mn1 3.286(4) 1_565 n
La2 Mn1 3.286(4) 1_566 n
La2 Mn2 3.367(5) 1_555 n
La2 Mn2 3.367(5) 1_556 n
La2 Mn2 3.483(7) 3_565 n
La2 Mn2 3.483(7) 3_566 n
La2 Mn2 3.321(7) 4_565 n
La2 Mn2 3.321(7) 4_566 n
La2 O3 2.658(6) 3_565 n
La2 O3 2.658(6) 3_566 n
La2 O3 2.733(6) 4_565 n
La2 O3 2.733(6) 4_566 n
La2 O4 2.693(8) 4_565 n
La2 O4 2.693(8) 4_566 n
La2 O2 2.746(9) 1_555 n
La2 O2 2.767(10) 3_565 n
La2 O2 2.721(6) 4_565 n
La2 O1 2.660(5) 1_565 n
Sr2 La1 3.862(6) 1_555 n
Sr2 Sr1 3.862(6) 1_555 n
Sr2 La2 3.8585(8) 1_554 n
Sr2 La2 3.8585(8) 1_556 n
Sr2 La2 3.762(7) 2_665 n
Sr2 La2 4.176(8) 3_565 n
Sr2 La2 3.762(7) 4_465 n
Sr2 Sr2 3.8585(8) 1_554 n
Sr2 Sr2 3.8585(8) 1_556 n
Sr2 Sr2 3.762(7) 2_665 n
Sr2 Sr2 4.176(8) 3_565 n
Sr2 Sr2 3.762(7) 4_465 n
Sr2 Mn1 3.286(4) 1_565 n
Sr2 Mn1 3.286(4) 1_566 n
Sr2 Mn2 3.367(5) 1_555 n
Sr2 Mn2 3.367(5) 1_556 n
Sr2 Mn2 3.483(7) 3_565 n
Sr2 Mn2 3.483(7) 3_566 n
Sr2 Mn2 3.321(7) 4_565 n
Sr2 Mn2 3.321(7) 4_566 n
Sr2 O3 2.658(6) 3_565 n
Sr2 O3 2.658(6) 3_566 n
Sr2 O3 2.733(6) 4_565 n
Sr2 O3 2.733(6) 4_566 n
Sr2 O4 2.693(8) 4_565 n
Sr2 O4 2.693(8) 4_566 n
Sr2 O2 2.746(9) 1_555 n
Sr2 O2 2.767(10) 3_565 n
Sr2 O2 2.721(6) 4_565 n
Sr2 O1 2.660(5) 1_565 n
Mn1 La2 3.286(4) 1_544 n
Mn1 La2 3.286(4) 1_545 n
Mn1 La2 3.286(4) 2_654 n
Mn1 La2 3.286(4) 2_655 n
Mn1 La2 3.286(4) 3_564 n
Mn1 La2 3.286(4) 3_565 n
Mn1 La2 3.286(4) 4_454 n
Mn1 La2 3.286(4) 4_455 n
Mn1 Sr2 3.286(4) 1_544 n
Mn1 Sr2 3.286(4) 1_545 n
Mn1 Sr2 3.286(4) 2_654 n
Mn1 Sr2 3.286(4) 2_655 n
Mn1 Sr2 3.286(4) 3_564 n
Mn1 Sr2 3.286(4) 3_565 n
Mn1 Sr2 3.286(4) 4_454 n
Mn1 Sr2 3.286(4) 4_455 n
Mn1 O3 1.935(7) 1_555 n
Mn1 O3 1.935(7) 2_555 n
Mn1 O3 1.935(7) 3_555 n
Mn1 O3 1.935(7) 4_555 n
Mn1 O1 1.9293(4) 1_554 n
Mn1 O1 1.9293(4) 1_555 n
Mn2 La1 3.332(5) 1_554 n
Mn2 La1 3.332(5) 1_555 n
Mn2 Sr1 3.332(5) 1_554 n
Mn2 Sr1 3.332(5) 1_555 n
Mn2 La2 3.367(5) 1_554 n
Mn2 La2 3.367(5) 1_555 n
Mn2 La2 3.321(7) 2_654 n
Mn2 La2 3.321(7) 2_655 n
Mn2 La2 3.483(7) 3_564 n
Mn2 La2 3.483(7) 3_565 n
Mn2 Sr2 3.367(5) 1_554 n
Mn2 Sr2 3.367(5) 1_555 n
Mn2 Sr2 3.321(7) 2_654 n
Mn2 Sr2 3.321(7) 2_655 n
Mn2 Sr2 3.483(7) 3_564 n
Mn2 Sr2 3.483(7) 3_565 n
Mn2 O3 2.030(8) 1_555 n
Mn2 O4 1.974(6) 1_555 n
Mn2 O4 1.870(9) 4_565 n
Mn2 O2 1.9340(8) 1_554 n
Mn2 O2 1.9340(8) 1_555 n
O3 La2 2.733(6) 2_654 n
O3 La2 2.733(6) 2_655 n
O3 La2 2.658(6) 3_564 n
O3 La2 2.658(6) 3_565 n
O3 Sr2 2.733(6) 2_654 n
O3 Sr2 2.733(6) 2_655 n
O3 Sr2 2.658(6) 3_564 n
O3 Sr2 2.658(6) 3_565 n
O3 Mn1 1.935(7) 1_555 n
O3 Mn2 2.030(8) 1_555 n
O4 La1 2.769(6) 1_554 n
O4 La1 2.769(6) 1_555 n
O4 Sr1 2.769(6) 1_554 n
O4 Sr1 2.769(6) 1_555 n
O4 La2 2.693(8) 2_654 n
O4 La2 2.693(8) 2_655 n
O4 Sr2 2.693(8) 2_654 n
O4 Sr2 2.693(8) 2_655 n
O4 Mn2 1.974(6) 1_555 n
O4 Mn2 1.870(9) 2_655 n
O2 La1 2.851(7) 1_555 n
O2 Sr1 2.851(7) 1_555 n
O2 La2 2.746(9) 1_555 n
O2 La2 2.721(6) 2_655 n
O2 La2 2.767(10) 3_565 n
O2 Sr2 2.746(9) 1_555 n
O2 Sr2 2.721(6) 2_655 n
O2 Sr2 2.767(10) 3_565 n
O2 Mn2 1.9340(8) 1_555 n
O2 Mn2 1.9340(8) 1_556 n
O1 La2 2.660(5) 1_545 n
O1 La2 2.660(5) 2_655 n
O1 La2 2.660(5) 3_565 n
O1 La2 2.660(5) 4_455 n
O1 Sr2 2.660(5) 1_545 n
O1 Sr2 2.660(5) 2_655 n
O1 Sr2 2.660(5) 3_565 n
O1 Sr2 2.660(5) 4_455 n
O1 Mn1 1.9293(4) 1_555 n
O1 Mn1 1.9293(4) 1_556 n
